data_4508837
loop_
_publ_author_name
'Borkowski, Lauren A.'
'Cahill, Christopher L.'

_publ_section_title
;
 Crystal Engineering with the Uranyl Cation II. Mixed Aliphatic
 Carboxylate/Aromatic Pyridyl Coordination Polymers:&#x2009; Synthesis,
 Crystal Structures, and Sensitized Luminescence
;
_journal_issue 10
_journal_name_full 'Crystal Growth &amp; Design'
_journal_page_first 2248
_journal_paper_doi 10.1021/cg060330g
_journal_volume 6
_journal_year 2006
_chemical_formula_moiety 'C24 H32 N2 O20 U4, H2 O'
_chemical_formula_sum 'C24 H34 N2 O21 U4'
_chemical_formula_weight 1638.65
_chemical_name_systematic
;
 ?
;
_space_group_IT_number 15
_symmetry_cell_setting monoclinic
_symmetry_space_group_name_Hall '-C 2yc'
_symmetry_space_group_name_H-M 'C 1 2/c 1'
_atom_sites_solution_hydrogens geom
_atom_sites_solution_primary direct
_atom_sites_solution_secondary difmap
_audit_creation_method SHELXL-97
_cell_angle_alpha 90.00
_cell_angle_beta 105.4250(10)
_cell_angle_gamma 90.00
_cell_formula_units_Z 8
_cell_length_a 21.3325(15)
_cell_length_b 10.7195(7)
_cell_length_c 33.626(2)
_cell_measurement_temperature 298(2)
_cell_volume 7412.4(8)
_computing_cell_refinement 'SAINTPLUS (Bruker AXS, 2005)'
_computing_data_collection 'APEX II (Bruker AXS, 2005)'
_computing_data_reduction 'SAINTPLUS (Bruker AXS, 2005)'
_computing_publication_material 'WINGX (Farrugia, 1998)'
_computing_structure_refinement 'SHELXL-97 (Sheldrick, 1997)'
_computing_structure_solution 'SHELXS (Sheldrick, 2004)'
_diffrn_ambient_temperature 298(2)
_diffrn_measured_fraction_theta_full 0.996
_diffrn_measured_fraction_theta_max 0.996
_diffrn_measurement_device_type 'Bruker APEX II CCD'
_diffrn_measurement_method 'omega scans'
_diffrn_radiation_monochromator graphite
_diffrn_radiation_source 'fine-focus sealed tube'
_diffrn_radiation_type MoK\a
_diffrn_radiation_wavelength 0.71073
_diffrn_reflns_av_R_equivalents 0.0838
_diffrn_reflns_av_sigmaI/netI 0.0979
_diffrn_reflns_limit_h_max 26
_diffrn_reflns_limit_h_min -22
_diffrn_reflns_limit_k_max 13
_diffrn_reflns_limit_k_min -13
_diffrn_reflns_limit_l_max 42
_diffrn_reflns_limit_l_min -42
_diffrn_reflns_number 26538
_diffrn_reflns_theta_full 26.37
_diffrn_reflns_theta_max 26.37
_diffrn_reflns_theta_min 1.26
_exptl_absorpt_coefficient_mu 17.508
_exptl_absorpt_correction_T_max 0.705
_exptl_absorpt_correction_T_min 0.141
_exptl_absorpt_correction_type multi-scan
_exptl_absorpt_process_details 'SADABS (Sheldrick, 2004)'
_exptl_crystal_colour yellow
_exptl_crystal_density_diffrn 2.937
_exptl_crystal_density_method 'not measured'
_exptl_crystal_description plate
_exptl_crystal_F_000 5824
_exptl_crystal_size_max 0.20
_exptl_crystal_size_mid 0.10
_exptl_crystal_size_min 0.020
_refine_diff_density_max 1.294
_refine_diff_density_min -1.344
_refine_diff_density_rms 0.293
_refine_ls_extinction_method none
_refine_ls_goodness_of_fit_ref 0.962
_refine_ls_hydrogen_treatment mixed
_refine_ls_matrix_type full
_refine_ls_number_parameters 478
_refine_ls_number_reflns 7536
_refine_ls_number_restraints 6
_refine_ls_restrained_S_all 0.962
_refine_ls_R_factor_all 0.0789
_refine_ls_R_factor_gt 0.0426
_refine_ls_shift/su_max 0.002
_refine_ls_shift/su_mean 0.000
_refine_ls_structure_factor_coef Fsqd
_refine_ls_weighting_details 'calc w=1/[\s^2^(Fo^2^)+(0.0000P)^2^+0.0000P] where P=(Fo^2^+2Fc^2^)/3'
_refine_ls_weighting_scheme calc
_refine_ls_wR_factor_gt 0.0756
_refine_ls_wR_factor_ref 0.0906
_reflns_number_gt 5113
_reflns_number_total 7536
_reflns_threshold_expression >2sigma(I)
_cod_data_source_file cg060330gsup1.cif
_cod_data_source_block 8
_cod_original_cell_volume 7412.5(9)
_cod_original_sg_symbol_H-M 'C 2/c'
_cod_database_code 4508837

loop_
_symmetry_equiv_pos_as_xyz
'x, y, z'
'-x, y, -z+1/2'
'x+1/2, y+1/2, z'
'-x+1/2, y+1/2, -z+1/2'
'-x, -y, -z'
'x, -y, z-1/2'
'-x+1/2, -y+1/2, -z'
'x+1/2, -y+1/2, z-1/2'

loop_
_atom_site_label
_atom_site_type_symbol
_atom_site_fract_x
_atom_site_fract_y
_atom_site_fract_z
_atom_site_U_iso_or_equiv
_atom_site_adp_type
_atom_site_occupancy
_atom_site_symmetry_multiplicity
_atom_site_calc_flag
_atom_site_refinement_flags
U1 U 0.40099(2) 0.62552(4) 0.119297(14) 0.02629(12) Uani 1 1 d .
U2 U 0.32693(2) 0.88854(3) 0.174372(13) 0.02250(12) Uani 1 1 d .
U3 U 0.22286(2) 1.17318(4) 0.127882(13) 0.02531(12) Uani 1 1 d .
U4 U 0.30258(2) 0.91705(4) 0.062637(13) 0.02451(12) Uani 1 1 d .
O1 O 0.3498(4) 0.8045(6) 0.1194(2) 0.031(2) Uani 1 1 d .
O2 O 0.2797(4) 1.0098(6) 0.1179(2) 0.0256(19) Uani 1 1 d .
O3 O 0.3275(4) 0.5422(7) 0.0996(3) 0.042(2) Uani 1 1 d .
O4 O 0.4775(4) 0.6989(7) 0.1390(3) 0.040(2) Uani 1 1 d .
O5 O 0.2522(4) 0.8078(7) 0.1680(2) 0.034(2) Uani 1 1 d .
O6 O 0.4016(4) 0.9708(7) 0.1867(2) 0.041(2) Uani 1 1 d .
O7 O 0.1504(4) 1.0867(7) 0.1206(3) 0.058(3) Uani 1 1 d .
O8 O 0.2909(4) 1.2734(7) 0.1364(3) 0.043(2) Uani 1 1 d .
O9 O 0.2344(4) 0.8150(7) 0.0536(3) 0.045(2) Uani 1 1 d .
O10 O 0.3707(4) 1.0173(7) 0.0681(2) 0.034(2) Uani 1 1 d .
O11 O 0.4345(5) 0.5920(8) 0.0553(3) 0.051(3) Uani 1 1 d .
O12 O 0.3692(5) 0.7454(7) 0.0478(3) 0.042(2) Uani 1 1 d .
O13 O 0.2750(5) 1.0709(6) 0.1945(2) 0.039(2) Uani 1 1 d .
O14 O 0.2168(5) 1.2307(7) 0.2010(2) 0.041(2) Uani 1 1 d .
O15 O 0.4192(5) 0.5042(7) 0.1849(3) 0.047(3) Uani 1 1 d .
O16 O 0.3804(5) 0.6868(7) 0.1905(3) 0.049(3) Uani 1 1 d .
O17 O 0.1964(6) 1.2152(11) 0.0590(3) 0.088(4) Uani 1 1 d .
O18 O 0.2271(6) 1.0687(9) 0.0244(3) 0.071(4) Uani 1 1 d .
O19 O 0.3471(5) 0.8665(7) 0.2502(3) 0.034(2) Uani 1 1 d D
O20 O 0.2916(6) 0.9202(7) -0.0154(3) 0.048(3) Uani 1 1 d D
OW1 O 0.5318(7) 0.8724(14) 0.2077(5) 0.113(5) Uani 1 1 d D
N1 N 0.4668(5) 0.4220(7) 0.1200(3) 0.024(2) Uani 1 1 d .
N2 N 0.1539(5) 1.3733(8) 0.1226(3) 0.030(2) Uani 1 1 d .
C1 C 0.4787(6) 0.2011(9) 0.1278(4) 0.034(3) Uani 1 1 d .
H1 H 0.4608 0.1255 0.1327 0.041 Uiso 1 1 calc R
C2 C 0.4443(6) 0.3095(9) 0.1275(4) 0.035(3) Uani 1 1 d .
H2 H 0.4037 0.3051 0.1327 0.042 Uiso 1 1 calc R
C3 C 0.5247(6) 0.4251(9) 0.1136(3) 0.029(3) Uani 1 1 d .
H3 H 0.5413 0.5024 0.1090 0.035 Uiso 1 1 calc R
C4 C 0.5632(6) 0.3204(9) 0.1133(4) 0.030(3) Uani 1 1 d .
H4 H 0.6038 0.3283 0.1083 0.036 Uiso 1 1 calc R
C5 C 0.5399(6) 0.2032(9) 0.1207(3) 0.027(3) Uani 1 1 d .
C6 C 0.5787(6) 0.0884(9) 0.1203(3) 0.023(3) Uani 1 1 d .
C7 C 0.5515(7) -0.0289(10) 0.1151(4) 0.048(4) Uani 1 1 d .
H7 H 0.5068 -0.0383 0.1105 0.058 Uiso 1 1 calc R
C8 C 0.0906(8) 1.3664(11) 0.1167(5) 0.058(5) Uani 1 1 d .
H8 H 0.0711 1.2881 0.1134 0.070 Uiso 1 1 calc R
C9 C 0.1800(7) 1.4859(10) 0.1257(4) 0.041(4) Uani 1 1 d .
H9 H 0.2244 1.4917 0.1283 0.049 Uiso 1 1 calc R
C10 C 0.6465(6) 0.0934(10) 0.1253(4) 0.041(3) Uani 1 1 d .
H10 H 0.6680 0.1698 0.1282 0.049 Uiso 1 1 calc R
C11 C 0.4084(6) 0.6789(11) 0.0342(4) 0.033(3) Uani 1 1 d .
C12 C 0.4189(8) 0.7053(13) -0.0073(4) 0.057(4) Uani 1 1 d .
H12A H 0.3807 0.7465 -0.0244 0.069 Uiso 1 1 calc R
H12B H 0.4246 0.6273 -0.0204 0.069 Uiso 1 1 calc R
C13 C 0.4773(8) 0.7864(15) -0.0039(5) 0.066(5) Uani 1 1 d .
H13A H 0.4828 0.8410 0.0197 0.079 Uiso 1 1 calc R
H13B H 0.4701 0.8382 -0.0284 0.079 Uiso 1 1 calc R
C22 C 0.4152(7) 0.4279(12) 0.2650(4) 0.057(4) Uani 1 1 d .
H22A H 0.4453 0.3865 0.2522 0.069 Uiso 1 1 calc R
H22B H 0.4334 0.4247 0.2946 0.069 Uiso 1 1 calc R
C21 C 0.3516(8) 0.3606(12) 0.2538(4) 0.055(4) Uani 1 1 d .
H21A H 0.3338 0.3628 0.2241 0.066 Uiso 1 1 calc R
H21B H 0.3213 0.4031 0.2662 0.066 Uiso 1 1 calc R
C20 C 0.3586(7) 0.2222(11) 0.2685(4) 0.048(4) Uani 1 1 d .
H20A H 0.3845 0.1779 0.2533 0.057 Uiso 1 1 calc R
H20B H 0.3821 0.2203 0.2974 0.057 Uiso 1 1 calc R
C19 C 0.2939(7) 1.1526(10) 0.2630(4) 0.042(4) Uani 1 1 d .
H19A H 0.3020 1.0677 0.2731 0.050 Uiso 1 1 calc R
H19B H 0.2676 1.1940 0.2785 0.050 Uiso 1 1 calc R
C18 C 0.2592(7) 1.1519(11) 0.2179(4) 0.038(3) Uani 1 1 d .
C24 C 0.4013(7) 0.5816(11) 0.2062(4) 0.037(3) Uani 1 1 d .
C23 C 0.4076(7) 0.5618(11) 0.2512(4) 0.044(4) Uani 1 1 d .
H23A H 0.3693 0.5957 0.2577 0.052 Uiso 1 1 calc R
H23B H 0.4449 0.6084 0.2670 0.052 Uiso 1 1 calc R
C14 C 0.5405(8) 0.7085(14) 0.0008(5) 0.067(5) Uani 1 1 d .
H14A H 0.5551 0.6762 0.0287 0.080 Uiso 1 1 calc R
H14B H 0.5315 0.6381 -0.0180 0.080 Uiso 1 1 calc R
C15 C 0.5904(8) 0.7827(13) -0.0079(5) 0.064(5) Uani 1 1 d .
H15A H 0.6050 0.8428 0.0142 0.077 Uiso 1 1 calc R
H15B H 0.5724 0.8289 -0.0332 0.077 Uiso 1 1 calc R
C16 C 0.6491(6) 0.7083(11) -0.0126(4) 0.041(3) Uani 1 1 d .
H16A H 0.6334 0.6382 -0.0307 0.049 Uiso 1 1 calc R
H16B H 0.6743 0.7610 -0.0260 0.049 Uiso 1 1 calc R
C17 C 0.1927(7) 1.1604(12) 0.0261(4) 0.043(4) Uani 1 1 d .
HW1 H 0.522(8) 0.927(10) 0.221(4) 0.064 Uiso 1 1 d D
HW2 H 0.528(8) 0.808(7) 0.195(4) 0.064 Uiso 1 1 d D
H19C H 0.321(5) 0.920(9) 0.248(4) 0.064 Uiso 1 1 d D
H19D H 0.326(6) 0.825(11) 0.261(4) 0.064 Uiso 1 1 d D
H20C H 0.282(7) 0.851(5) -0.024(4) 0.064 Uiso 1 1 d D
H20D H 0.268(6) 0.972(9) -0.029(4) 0.064 Uiso 1 1 d D

loop_
_atom_site_aniso_label
_atom_site_aniso_U_11
_atom_site_aniso_U_22
_atom_site_aniso_U_33
_atom_site_aniso_U_23
_atom_site_aniso_U_13
_atom_site_aniso_U_12
U1 0.0268(3) 0.0179(2) 0.0366(3) 0.00093(18) 0.0127(2) 0.00670(18)
U2 0.0249(3) 0.0185(2) 0.0254(2) 0.00099(17) 0.00901(19) 0.00434(18)
U3 0.0225(3) 0.0199(2) 0.0323(3) -0.00238(18) 0.0051(2) 0.00691(18)
U4 0.0284(3) 0.0200(2) 0.0239(2) -0.00040(17) 0.0049(2) 0.00544(19)
O1 0.041(6) 0.028(4) 0.027(4) -0.005(3) 0.011(4) 0.007(4)
O2 0.030(5) 0.018(4) 0.027(4) -0.004(3) 0.004(4) 0.004(3)
O3 0.032(6) 0.033(4) 0.054(6) 0.002(4) 0.002(5) -0.001(4)
O4 0.022(5) 0.030(4) 0.071(6) -0.004(4) 0.016(5) -0.004(4)
O5 0.032(6) 0.037(4) 0.037(5) -0.002(4) 0.018(4) -0.013(4)
O6 0.025(6) 0.050(5) 0.044(5) 0.000(4) 0.003(4) -0.007(4)
O7 0.018(6) 0.043(5) 0.106(8) -0.019(5) 0.005(5) 0.003(4)
O8 0.035(6) 0.031(4) 0.069(6) 0.005(4) 0.027(5) 0.010(4)
O9 0.034(6) 0.043(5) 0.052(6) -0.017(4) 0.003(5) -0.007(4)
O10 0.040(6) 0.031(4) 0.031(5) -0.003(4) 0.011(4) -0.007(4)
O11 0.065(8) 0.051(5) 0.040(5) 0.013(5) 0.019(5) 0.032(5)
O12 0.056(7) 0.033(5) 0.045(6) 0.002(4) 0.027(5) 0.020(4)
O13 0.072(7) 0.029(4) 0.027(4) -0.001(4) 0.030(5) 0.018(4)
O14 0.057(7) 0.031(4) 0.040(5) 0.004(4) 0.024(5) 0.019(4)
O15 0.075(8) 0.026(4) 0.046(6) 0.013(4) 0.022(5) 0.023(5)
O16 0.080(8) 0.033(5) 0.041(5) 0.009(4) 0.030(5) 0.025(5)
O17 0.103(11) 0.125(10) 0.034(6) 0.004(6) 0.011(6) 0.061(8)
O18 0.089(10) 0.069(7) 0.044(6) 0.007(5) -0.002(6) 0.054(6)
O19 0.043(7) 0.033(5) 0.029(5) 0.009(4) 0.017(4) 0.006(4)
O20 0.077(8) 0.033(5) 0.030(5) -0.002(4) 0.009(5) 0.010(5)
OW1 0.049(9) 0.151(15) 0.120(12) -0.075(10) -0.009(8) 0.029(9)
N1 0.025(6) 0.023(5) 0.028(5) -0.001(4) 0.013(5) 0.007(4)
N2 0.016(6) 0.020(5) 0.051(6) 0.000(4) 0.007(5) 0.010(4)
C1 0.025(8) 0.018(6) 0.057(9) 0.005(6) 0.008(7) 0.003(5)
C2 0.036(9) 0.025(6) 0.053(8) 0.000(6) 0.024(7) 0.010(6)
C3 0.044(9) 0.014(5) 0.035(7) -0.004(5) 0.020(6) 0.000(5)
C4 0.021(7) 0.023(6) 0.050(8) 0.001(6) 0.018(6) 0.010(5)
C5 0.021(7) 0.017(5) 0.038(7) -0.002(5) -0.004(6) 0.008(5)
C6 0.017(7) 0.027(6) 0.023(6) 0.008(5) 0.004(5) 0.009(5)
C7 0.026(9) 0.020(6) 0.100(12) 0.001(7) 0.019(8) 0.006(6)
C8 0.048(11) 0.017(6) 0.116(14) 0.002(7) 0.033(10) 0.010(6)
C9 0.029(9) 0.031(7) 0.063(10) -0.008(6) 0.009(7) 0.005(6)
C10 0.022(8) 0.027(6) 0.076(10) -0.010(6) 0.018(7) -0.010(6)
C11 0.033(9) 0.044(7) 0.023(6) -0.003(6) 0.012(6) 0.006(6)
C12 0.063(12) 0.081(11) 0.033(8) 0.010(7) 0.022(8) 0.014(9)
C13 0.041(11) 0.106(13) 0.061(11) 0.019(9) 0.031(8) -0.011(10)
C22 0.055(12) 0.055(9) 0.048(9) 0.009(7) -0.010(8) -0.001(8)
C21 0.056(11) 0.055(9) 0.057(10) 0.014(7) 0.022(8) -0.013(8)
C20 0.059(11) 0.048(8) 0.037(8) 0.001(6) 0.013(7) -0.002(7)
C19 0.071(11) 0.018(6) 0.038(8) -0.004(5) 0.017(7) 0.006(6)
C18 0.057(10) 0.031(6) 0.036(7) -0.011(6) 0.028(7) 0.013(7)
C24 0.043(9) 0.023(6) 0.037(7) 0.006(6) -0.003(7) -0.007(6)
C23 0.051(10) 0.048(8) 0.032(7) 0.014(6) 0.011(7) 0.011(7)
C14 0.042(11) 0.089(12) 0.071(11) 0.048(9) 0.017(9) 0.018(9)
C15 0.053(12) 0.074(10) 0.068(11) 0.046(9) 0.020(9) 0.010(9)
C16 0.023(8) 0.050(8) 0.044(8) 0.017(6) -0.002(6) -0.006(6)
C17 0.043(10) 0.040(7) 0.047(9) 0.016(7) 0.015(7) 0.013(7)

loop_
_atom_type_symbol
_atom_type_description
_atom_type_scat_dispersion_real
_atom_type_scat_dispersion_imag
_atom_type_scat_source
C C 0.0033 0.0016 'International Tables Vol C Tables 4.2.6.8 and 6.1.1.4'
H H 0.0000 0.0000 'International Tables Vol C Tables 4.2.6.8 and 6.1.1.4'
N N 0.0061 0.0033 'International Tables Vol C Tables 4.2.6.8 and 6.1.1.4'
O O 0.0106 0.0060 'International Tables Vol C Tables 4.2.6.8 and 6.1.1.4'
U U -9.6767 9.6646 'International Tables Vol C Tables 4.2.6.8 and 6.1.1.4'

loop_
_geom_angle_atom_site_label_1
_geom_angle_atom_site_label_2
_geom_angle_atom_site_label_3
_geom_angle
_geom_angle_site_symmetry_1
_geom_angle_site_symmetry_3
O3 U1 O4 176.0(4) . .
O3 U1 O1 92.8(3) . .
O4 U1 O1 91.2(3) . .
O3 U1 O11 92.0(4) . .
O4 U1 O11 86.5(4) . .
O1 U1 O11 112.7(3) . .
O3 U1 O15 88.9(3) . .
O4 U1 O15 89.4(4) . .
O1 U1 O15 114.3(3) . .
O11 U1 O15 132.9(3) . .
O3 U1 N1 90.2(3) . .
O4 U1 N1 85.8(3) . .
O1 U1 N1 177.0(3) . .
O11 U1 N1 66.6(3) . .
O15 U1 N1 66.3(3) . .
O3 U1 O16 96.9(4) . .
O4 U1 O16 84.8(4) . .
O1 U1 O16 65.1(3) . .
O11 U1 O16 171.0(3) . .
O15 U1 O16 49.6(2) . .
N1 U1 O16 115.1(3) . .
O3 U1 O12 85.3(3) . .
O4 U1 O12 96.5(3) . .
O1 U1 O12 64.7(3) . .
O11 U1 O12 49.0(3) . .
O15 U1 O12 174.1(3) . .
N1 U1 O12 115.1(3) . .
O16 U1 O12 129.8(2) . .
O3 U1 C24 93.3(4) . .
O4 U1 C24 86.6(4) . .
O1 U1 C24 90.5(3) . .
O11 U1 C24 155.9(3) . .
O15 U1 C24 24.0(3) . .
N1 U1 C24 89.9(3) . .
O16 U1 C24 25.5(3) . .
O12 U1 C24 154.9(3) . .
O3 U1 C11 90.4(4) . .
O4 U1 C11 89.7(4) . .
O1 U1 C11 89.3(3) . .
O11 U1 C11 23.6(3) . .
O15 U1 C11 156.4(3) . .
N1 U1 C11 90.2(3) . .
O16 U1 C11 153.6(3) . .
O12 U1 C11 25.5(3) . .
C24 U1 C11 176.3(3) . .
O3 U1 U2 96.3(3) . .
O4 U1 U2 87.2(3) . .
O1 U1 U2 27.70(19) . .
O11 U1 U2 139.63(19) . .
O15 U1 U2 86.85(19) . .
N1 U1 U2 152.26(19) . .
O16 U1 U2 37.44(16) . .
O12 U1 U2 92.36(17) . .
C24 U1 U2 62.9(2) . .
C11 U1 U2 116.6(2) . .
O3 U1 U4 85.1(2) . .
O4 U1 U4 98.5(2) . .
O1 U1 U4 27.83(19) . .
O11 U1 U4 86.26(19) . .
O15 U1 U4 140.6(2) . .
N1 U1 U4 152.31(19) . .
O16 U1 U4 92.59(17) . .
O12 U1 U4 37.39(17) . .
C24 U1 U4 117.6(3) . .
C11 U1 U4 62.6(2) . .
U2 U1 U4 55.396(11) . .
O6 U2 O5 173.4(4) . .
O6 U2 O1 90.8(4) . .
O5 U2 O1 95.2(3) . .
O6 U2 O2 94.7(3) . .
O5 U2 O2 89.7(3) . .
O1 U2 O2 71.8(3) . .
O6 U2 O13 89.0(4) . .
O5 U2 O13 88.0(3) . .
O1 U2 O13 140.7(3) . .
O2 U2 O13 69.1(2) . .
O6 U2 O16 92.9(4) . .
O5 U2 O16 86.9(3) . .
O1 U2 O16 68.4(3) . .
O2 U2 O16 139.6(3) . .
O13 U2 O16 150.8(3) . .
O6 U2 O19 84.6(3) . .
O5 U2 O19 89.0(3) . .
O1 U2 O19 143.0(3) . .
O2 U2 O19 145.1(3) . .
O13 U2 O19 76.0(3) . .
O16 U2 O19 75.2(3) . .
O6 U2 U4 94.1(3) . .
O5 U2 U4 92.3(2) . .
O1 U2 U4 35.38(18) . .
O2 U2 U4 36.46(17) . .
O13 U2 U4 105.50(18) . .
O16 U2 U4 103.43(19) . .
O19 U2 U4 178.1(2) . .
O6 U2 U3 94.9(3) . .
O5 U2 U3 86.3(2) . .
O1 U2 U3 102.34(18) . .
O2 U2 U3 30.53(17) . .
O13 U2 U3 38.69(18) . .
O16 U2 U3 168.0(2) . .
O19 U2 U3 114.6(2) . .
U4 U2 U3 66.970(11) . .
O6 U2 U1 91.1(3) . .
O5 U2 U1 93.1(2) . .
O1 U2 U1 27.47(18) . .
O2 U2 U1 99.18(17) . .
O13 U2 U1 168.21(18) . .
O16 U2 U1 40.98(19) . .
O19 U2 U1 115.76(19) . .
U4 U2 U1 62.729(11) . .
U3 U2 U1 129.634(14) . .
O6 U2 H19C 89(3) . .
O5 U2 H19C 84(3) . .
O1 U2 H19C 160.9(12) . .
O2 U2 H19C 127.2(11) . .
O13 U2 H19C 58.4(12) . .
O16 U2 H19C 92.5(13) . .
O19 U2 H19C 18.1(9) . .
U4 U2 H19C 163.6(9) . .
U3 U2 H19C 96.7(11) . .
U1 U2 H19C 133.4(12) . .
O7 U3 O8 174.0(4) . .
O7 U3 O2 93.3(3) . .
O8 U3 O2 92.7(3) . .
O7 U3 O17 89.5(5) . .
O8 U3 O17 90.9(5) . .
O2 U3 O17 90.1(3) . .
O7 U3 O13 93.4(4) . .
O8 U3 O13 88.3(3) . .
O2 U3 O13 69.7(2) . .
O17 U3 O13 159.6(3) . .
O7 U3 O14 89.7(4) . .
O8 U3 O14 86.9(4) . .
O2 U3 O14 120.3(2) . .
O17 U3 O14 149.6(3) . .
O13 U3 O14 50.7(2) . .
O7 U3 N2 88.0(3) . .
O8 U3 N2 86.2(3) . .
O2 U3 N2 167.4(3) . .
O17 U3 N2 77.4(3) . .
O13 U3 N2 122.8(3) . .
O14 U3 N2 72.1(3) . .
O7 U3 C18 94.8(4) . .
O8 U3 C18 84.2(4) . .
O2 U3 C18 95.2(3) . .
O17 U3 C18 173.0(4) . .
O13 U3 C18 25.7(3) . .
O14 U3 C18 25.4(3) . .
N2 U3 C18 97.2(3) . .
O7 U3 U2 91.7(3) . .
O8 U3 U2 93.2(2) . .
O2 U3 U2 31.98(18) . .
O17 U3 U2 122.0(3) . .
O13 U3 U2 37.83(16) . .
O14 U3 U2 88.41(17) . .
N2 U3 U2 160.6(2) . .
C18 U3 U2 63.5(2) . .
O10 U4 O9 176.1(4) . .
O10 U4 O1 93.9(3) . .
O9 U4 O1 88.6(3) . .
O10 U4 O2 89.9(3) . .
O9 U4 O2 93.7(3) . .
O1 U4 O2 71.7(2) . .
O10 U4 O18 93.4(4) . .
O9 U4 O18 85.6(4) . .
O1 U4 O18 153.9(3) . .
O2 U4 O18 83.3(3) . .
O10 U4 O12 88.4(3) . .
O9 U4 O12 89.7(3) . .
O1 U4 O12 67.6(3) . .
O2 U4 O12 139.1(3) . .
O18 U4 O12 137.7(3) . .
O10 U4 O20 87.0(3) . .
O9 U4 O20 89.2(4) . .
O1 U4 O20 140.3(3) . .
O2 U4 O20 148.0(3) . .
O18 U4 O20 65.1(3) . .
O12 U4 O20 72.8(3) . .
O10 U4 U2 93.2(2) . .
O9 U4 U2 90.6(3) . .
O1 U4 U2 34.81(18) . .
O2 U4 U2 36.96(16) . .
O18 U4 U2 119.7(2) . .
O12 U4 U2 102.31(19) . .
O20 U4 U2 175.1(2) . .
O10 U4 U1 96.5(2) . .
O9 U4 U1 84.3(3) . .
O1 U4 U1 27.18(18) . .
O2 U4 U1 98.82(16) . .
O18 U4 U1 169.9(3) . .
O12 U4 U1 40.93(19) . .
O20 U4 U1 113.22(19) . .
U2 U4 U1 61.874(11) . .
U1 O1 U2 124.8(3) . .
U1 O1 U4 125.0(3) . .
U2 O1 U4 109.8(3) . .
U3 O2 U4 135.9(3) . .
U3 O2 U2 117.5(3) . .
U4 O2 U2 106.6(3) . .
C11 O11 U1 101.8(8) . .
C11 O12 U4 164.4(8) . .
C11 O12 U1 91.2(7) . .
U4 O12 U1 101.7(3) . .
C18 O13 U2 159.0(8) . .
C18 O13 U3 97.4(7) . .
U2 O13 U3 103.5(3) . .
C18 O14 U3 93.3(7) . .
C24 O15 U1 99.6(7) . .
C24 O16 U2 165.6(9) . .
C24 O16 U1 91.8(7) . .
U2 O16 U1 101.6(3) . .
C17 O17 U3 139.1(10) . .
C17 O18 U4 146.5(9) . .
U2 O19 H19C 86(10) . .
U2 O19 H19D 124(10) . .
H19C O19 H19D 88(10) . .
U4 O20 H20C 108(10) . .
U4 O20 H20D 118(10) . .
H20C O20 H20D 112(10) . .
HW1 OW1 HW2 158(10) . .
C3 N1 C2 117.0(9) . .
C3 N1 U1 120.7(7) . .
C2 N1 U1 122.4(8) . .
C8 N2 C9 117.3(10) . .
C8 N2 U3 120.5(7) . .
C9 N2 U3 122.2(8) . .
C2 C1 C5 120.8(11) . .
C2 C1 H1 119.6 . .
C5 C1 H1 119.6 . .
N1 C2 C1 122.8(12) . .
N1 C2 H2 118.6 . .
C1 C2 H2 118.6 . .
N1 C3 C4 124.4(10) . .
N1 C3 H3 117.8 . .
C4 C3 H3 117.8 . .
C3 C4 C5 119.0(11) . .
C3 C4 H4 120.5 . .
C5 C4 H4 120.5 . .
C1 C5 C4 116.1(10) . .
C1 C5 C6 122.7(10) . .
C4 C5 C6 121.2(11) . .
C7 C6 C10 115.7(10) . .
C7 C6 C5 122.8(11) . .
C10 C6 C5 121.5(10) . .
C6 C7 C8 120.3(13) . 3_535
C6 C7 H7 119.9 . .
C8 C7 H7 119.9 3_535 .
N2 C8 C7 122.8(12) . 3_465
N2 C8 H8 118.6 . .
C7 C8 H8 118.6 3_465 .
N2 C9 C10 124.5(13) . 3_465
N2 C9 H9 117.7 . .
C10 C9 H9 117.7 3_465 .
C9 C10 C6 119.3(11) 3_535 .
C9 C10 H10 120.3 3_535 .
C6 C10 H10 120.3 . .
O11 C11 O12 117.5(11) . .
O11 C11 C12 122.1(12) . .
O12 C11 C12 120.3(11) . .
O11 C11 U1 54.6(6) . .
O12 C11 U1 63.4(6) . .
C12 C11 U1 174.6(10) . .
C11 C12 C13 111.6(12) . .
C11 C12 H12A 109.3 . .
C13 C12 H12A 109.3 . .
C11 C12 H12B 109.3 . .
C13 C12 H12B 109.3 . .
H12A C12 H12B 108.0 . .
C12 C13 C14 112.2(13) . .
C12 C13 H13A 109.2 . .
C14 C13 H13A 109.2 . .
C12 C13 H13B 109.2 . .
C14 C13 H13B 109.2 . .
H13A C13 H13B 107.9 . .
C21 C22 C23 111.6(12) . .
C21 C22 H22A 109.3 . .
C23 C22 H22A 109.3 . .
C21 C22 H22B 109.3 . .
C23 C22 H22B 109.3 . .
H22A C22 H22B 108.0 . .
C22 C21 C20 112.1(12) . .
C22 C21 H21A 109.2 . .
C20 C21 H21A 109.2 . .
C22 C21 H21B 109.2 . .
C20 C21 H21B 109.2 . .
H21A C21 H21B 107.9 . .
C19 C20 C21 114.7(11) 1_545 .
C19 C20 H20A 108.6 1_545 .
C21 C20 H20A 108.6 . .
C19 C20 H20B 108.6 1_545 .
C21 C20 H20B 108.6 . .
H20A C20 H20B 107.6 . .
C18 C19 C20 108.1(11) . 1_565
C18 C19 H19A 110.1 . .
C20 C19 H19A 110.1 1_565 .
C18 C19 H19B 110.1 . .
C20 C19 H19B 110.1 1_565 .
H19A C19 H19B 108.4 . .
O14 C18 O13 117.0(11) . .
O14 C18 C19 123.8(10) . .
O13 C18 C19 119.1(11) . .
O14 C18 U3 61.3(6) . .
O13 C18 U3 57.0(6) . .
C19 C18 U3 165.6(10) . .
O15 C24 O16 119.0(12) . .
O15 C24 C23 122.6(11) . .
O16 C24 C23 118.2(11) . .
O15 C24 U1 56.4(6) . .
O16 C24 U1 62.6(6) . .
C23 C24 U1 175.1(10) . .
C24 C23 C22 114.8(11) . .
C24 C23 H23A 108.6 . .
C22 C23 H23A 108.6 . .
C24 C23 H23B 108.6 . .
C22 C23 H23B 108.6 . .
H23A C23 H23B 107.5 . .
C15 C14 C13 110.8(12) . .
C15 C14 H14A 109.5 . .
C13 C14 H14A 109.5 . .
C15 C14 H14B 109.5 . .
C13 C14 H14B 109.5 . .
H14A C14 H14B 108.1 . .
C14 C15 C16 114.1(12) . .
C14 C15 H15A 108.7 . .
C16 C15 H15A 108.7 . .
C14 C15 H15B 108.7 . .
C16 C15 H15B 108.7 . .
H15A C15 H15B 107.6 . .
C17 C16 C15 115.7(12) 3_545 .
C17 C16 H16A 108.4 3_545 .
C15 C16 H16A 108.4 . .
C17 C16 H16B 108.4 3_545 .
C15 C16 H16B 108.4 . .
H16A C16 H16B 107.4 . .
O18 C17 O17 121.3(13) . .
O18 C17 C16 118.7(13) . 3_455
O17 C17 C16 119.9(12) . 3_455

loop_
_geom_bond_atom_site_label_1
_geom_bond_atom_site_label_2
_geom_bond_distance
_geom_bond_site_symmetry_2
U1 O3 1.773(8) .
U1 O4 1.774(8) .
U1 O1 2.208(7) .
U1 O11 2.467(9) .
U1 O15 2.500(8) .
U1 N1 2.592(8) .
U1 O16 2.630(8) .
U1 O12 2.649(8) .
U1 C24 2.960(13) .
U1 C11 2.963(12) .
U1 U2 3.9283(6) .
U1 U4 3.9592(6) .
U2 O6 1.771(8) .
U2 O5 1.777(8) .
U2 O1 2.225(7) .
U2 O2 2.300(7) .
U2 O13 2.429(7) .
U2 O16 2.438(8) .
U2 O19 2.482(8) .
U2 U4 3.6664(6) .
U2 U3 3.8518(6) .
U2 H19C 2.55(14) .
U3 O7 1.762(9) .
U3 O8 1.767(8) .
U3 O2 2.205(7) .
U3 O17 2.277(10) .
U3 O13 2.476(8) .
U3 O14 2.572(8) .
U3 N2 2.580(8) .
U3 C18 2.928(12) .
U4 O10 1.777(8) .
U4 O9 1.781(8) .
U4 O1 2.256(7) .
U4 O2 2.273(7) .
U4 O18 2.404(9) .
U4 O12 2.455(8) .
U4 O20 2.572(9) .
O11 C11 1.213(13) .
O12 C11 1.274(14) .
O13 C18 1.278(12) .
O14 C18 1.258(14) .
O15 C24 1.223(14) .
O16 C24 1.275(13) .
O17 C17 1.239(15) .
O18 C17 1.238(14) .
O19 H19C 0.79(2) .
O19 H19D 0.79(2) .
O20 H20C 0.80(2) .
O20 H20D 0.80(2) .
OW1 HW1 0.80(2) .
OW1 HW2 0.80(2) .
N1 C3 1.308(14) .
N1 C2 1.347(13) .
N2 C8 1.313(17) .
N2 C9 1.322(14) .
C1 C2 1.374(14) .
C1 C5 1.387(16) .
C1 H1 0.9300 .
C2 H2 0.9300 .
C3 C4 1.392(14) .
C3 H3 0.9300 .
C4 C5 1.398(14) .
C4 H4 0.9300 .
C5 C6 1.484(14) .
C6 C7 1.377(15) .
C6 C10 1.413(16) .
C7 C8 1.391(16) 3_535
C7 H7 0.9300 .
C8 C7 1.391(16) 3_465
C8 H8 0.9300 .
C9 C10 1.354(15) 3_465
C9 H9 0.9300 .
C10 C9 1.354(15) 3_535
C10 H10 0.9300 .
C11 C12 1.497(16) .
C12 C13 1.498(19) .
C12 H12A 0.9700 .
C12 H12B 0.9700 .
C13 C14 1.56(2) .
C13 H13A 0.9700 .
C13 H13B 0.9700 .
C22 C21 1.493(18) .
C22 C23 1.503(15) .
C22 H22A 0.9700 .
C22 H22B 0.9700 .
C21 C20 1.558(16) .
C21 H21A 0.9700 .
C21 H21B 0.9700 .
C20 C19 1.535(18) 1_545
C20 H20A 0.9700 .
C20 H20B 0.9700 .
C19 C18 1.500(16) .
C19 C20 1.535(18) 1_565
C19 H19A 0.9700 .
C19 H19B 0.9700 .
C24 C23 1.498(16) .
C23 H23A 0.9700 .
C23 H23B 0.9700 .
C14 C15 1.420(19) .
C14 H14A 0.9700 .
C14 H14B 0.9700 .
C15 C16 1.526(19) .
C15 H15A 0.9700 .
C15 H15B 0.9700 .
C16 C17 1.475(16) 3_545
C16 H16A 0.9700 .
C16 H16B 0.9700 .
C17 C16 1.475(16) 3_455

loop_
_geom_hbond_atom_site_label_D
_geom_hbond_atom_site_label_H
_geom_hbond_atom_site_label_A
_geom_hbond_distance_DH
_geom_hbond_distance_HA
_geom_hbond_distance_DA
_geom_hbond_angle_DHA
_geom_hbond_site_symmetry_A
OW1 HW1 O6 0.80(2) 2.56(15) 2.877(16) 105(13) .
OW1 HW2 O4 0.80(2) 2.23(8) 2.952(14) 149(14) .
O19 H19C O13 0.79(2) 2.43(11) 3.024(11) 133(13) .
O19 H19D O14 0.79(2) 2.02(4) 2.802(12) 169(15) 4_545
O20 H20C O9 0.80(2) 2.02(3) 2.817(11) 170(15) 7_565
O20 H20D O18 0.80(2) 2.44(14) 2.682(14) 99(11) .

loop_
_geom_torsion_atom_site_label_1
_geom_torsion_atom_site_label_2
_geom_torsion_atom_site_label_3
_geom_torsion_atom_site_label_4
_geom_torsion
C4 C5 C6 C10 19.9(17)
U1 U2 U3 U4 -3.080(17)
